data_2001246
loop_
_publ_author_name
'Goeta, A. E.'
'Punte, G.'
'Rivero, B. E.'

_publ_section_title
;
 Refinement of the molecular structure of benzhydrylamine hydrochloride
;
_journal_issue 11
_journal_name_full 'Acta Crystallographica Section C'
_journal_page_first 1996
_journal_page_last 1998
_journal_paper_doi 10.1107/S0108270193004469
_journal_volume 49
_journal_year 1993
_chemical_formula_sum 'C13 H14 Cl N'
_chemical_formula_weight 219.72
_space_group_IT_number 15
_symmetry_cell_setting monoclinic
_symmetry_space_group_name_Hall '-C 2yc'
_symmetry_space_group_name_H-M 'C 1 2/c 1'
_cell_angle_alpha 90
_cell_angle_beta 98.240(10)
_cell_angle_gamma 90
_cell_formula_units_Z 8
_cell_length_a 21.474(4)
_cell_length_b 5.523(3)
_cell_length_c 20.161(2)
_cell_measurement_reflns_used 25
_cell_measurement_temperature 295
_cell_measurement_theta_max 17
_cell_measurement_theta_min 5
_cell_volume 2366.4(14)
_computing_cell_refinement 'CAD4 (Enraf-Nonius) software 1990'
_computing_data_collection 'CAD4 (Enraf-Nonius) software 1990'
_computing_data_reduction 'MoLEN (Enraf-Nonius) software 1990'
_computing_publication_material 'ORTEP (Johnson, 1965), MoLEN'
_computing_structure_refinement 'SHELX76 (Sheldrick,1976)'
_computing_structure_solution 'SHELXS86 (Sheldrick, 1985)'
_diffrn_measurement_device 'ENRAF-NONIUS CAD4'
_diffrn_measurement_method \q/2\q
_diffrn_radiation_type 'Mo K\a'
_diffrn_radiation_wavelength 0.7093
_diffrn_reflns_av_R_equivalents 0.018
_diffrn_reflns_limit_h_max 25
_diffrn_reflns_limit_h_min 0
_diffrn_reflns_limit_l_max 24
_diffrn_reflns_limit_l_min -24
_diffrn_reflns_number 2391
_diffrn_reflns_theta_max 25
_diffrn_standards_decay_% 0
_diffrn_standards_interval_time 60
_diffrn_standards_number 3
_exptl_absorpt_coefficient_mu 2.877
_exptl_crystal_colour colorless
_exptl_crystal_density_diffrn 1.233
_exptl_crystal_description prism
_exptl_crystal_size_max 0.2
_exptl_crystal_size_mid 0.2
_exptl_crystal_size_min 0.1
_refine_diff_density_max 0.18
_refine_diff_density_min -0.17
_refine_ls_extinction_coef 0.0007
_refine_ls_goodness_of_fit_obs 1.91
_refine_ls_hydrogen_treatment refU
_refine_ls_number_parameters 140
_refine_ls_number_reflns 1115
_refine_ls_R_factor_obs 0.044
_refine_ls_shift/esd_max 0.001
_refine_ls_structure_factor_coef F
_refine_ls_weighting_details w=k/(\s^2^(F)+0.000177F^2^)
_refine_ls_weighting_scheme calc
_refine_ls_wR_factor_obs 0.045
_reflns_number_observed 1115
_reflns_number_total 1779
_reflns_observed_criterion refl_observed_if_F_>_3.0_sigma(F)
_cod_data_source_file cd1017.cif
_cod_data_source_block cd1017_structure_1_of_1
_cod_depositor_comments
;
The following automatic conversions were performed:

'_refine_ls_weighting_scheme' value 'calc
w=k/(\s^2^(F)+0.000177F^2^)' was changed to 'calc'. New tag
'_refine_ls_weighting_details' was created. The value of the new tag
was set to 'w=k/(\s^2^(F)+0.000177F^2^)'.

Automatic conversion script
Id: cif_fix_values 3143 2015-03-26 13:38:13Z robertas 
;
_cod_original_cell_volume 2366.0(10)
_cod_original_sg_symbol_H-M 'C 2/c'
_cod_original_formula_sum 'C13 H14 Cl1 N1'
_cod_database_code 2001246

loop_
_symmetry_equiv_pos_as_xyz
X,Y,Z
-X,Y,1/2-Z
-X,-Y,-Z
X,-Y,1/2+Z
1/2+X,1/2+Y,Z
1/2-X,1/2+Y,1/2-Z
1/2-X,1/2-Y,-Z
1/2+X,1/2-Y,1/2+Z

loop_
_atom_site_label
_atom_site_fract_x
_atom_site_fract_y
_atom_site_fract_z
_atom_site_U_iso_or_equiv
Cl 0.3230 0.0280(2) 0.46080(10) 0.0448(4)
N 0.17590(10) -0.0230(6) 0.4573(2) 0.0420(10)
C7 0.1378(2) -0.0150(7) 0.3893(2) 0.0390(10)
C1A 0.1573(2) -0.2116(7) 0.3435(2) 0.0400(10)
C2A 0.1292(2) -0.2119(9) 0.2773(2) 0.054(3)
C3A 0.1465(2) -0.3840(10) 0.2327(2) 0.064(3)
C4A 0.1920(2) -0.5516(9) 0.2538(2) 0.060(3)
C5A 0.2201(2) -0.5527(8) 0.3188(2) 0.054(3)
C6A 0.2031(2) -0.3841(8) 0.3638(2) 0.0440(10)
C1B 0.0683(2) -0.0155(8) 0.3947(2) 0.0440(10)
C2B 0.0310(2) 0.1722(9) 0.3672(3) 0.073(3)
C3B -0.0337(3) 0.1690(10) 0.3709(3) 0.098(4)
C4B -0.0589(2) -0.0180(10) 0.4019(3) 0.086(3)
C5B -0.0224(2) -0.2030(10) 0.4297(3) 0.068(3)
C6B 0.0410(2) -0.2036(9) 0.4255(2) 0.053(3)
H1 0.22100(10) -0.0403(6) 0.4522(2) 0.072(8)
H2 0.16560(10) -0.1728(6) 0.4802(2) 0.072(8)
H3 0.16320(10) 0.1105(6) 0.4836(2) 0.072(8)
H7 0.1474(2) 0.1528(7) 0.3652(2) 0.050(10)
H2A 0.0936(2) -0.0785(9) 0.2605(2) 0.091(5)
H3A 0.1242(2) -0.3840(10) 0.1811(2) 0.091(5)
H4A 0.2058(2) -0.6836(9) 0.2192(2) 0.091(5)
H5A 0.2559(2) -0.6853(8) 0.3352(2) 0.091(5)
H6A 0.2252(2) -0.3872(8) 0.4154(2) 0.091(5)
H2B 0.0517(2) 0.3220(9) 0.3437(3) 0.091(5)
H3B -0.0646(3) 0.3080(10) 0.3477(3) 0.091(5)
H4B -0.1084(2) -0.0190(10) 0.4060(3) 0.091(5)
H5B -0.0429(2) -0.3490(10) 0.4548(3) 0.091(5)
H6B 0.0704(2) -0.3515(9) 0.4464(2) 0.091(5)

loop_
_refine_ls_abs_structure_details
_atom_type_symbol
_atom_type_description
_atom_type_scat_dispersion_real
_atom_type_scat_dispersion_imag
_atom_type_scat_source
? Cl ? ? ? International_Tables_Vol_IV_Table_2.2B
? C ? ? ? International_Tables_Vol_IV_Table_2.2B
? N ? ? ? International_Tables_Vol_IV_Table_2.2B
? H ? ? ? International_Tables_Vol_IV_Table_2.2B

loop_
_geom_angle_atom_site_label_1
_geom_angle_atom_site_label_2
_geom_angle_atom_site_label_3
_geom_angle_site_symmetry_1
_geom_angle_site_symmetry_2
_geom_angle_site_symmetry_3
_geom_angle
_geom_angle_publ_flag
N C7 C1A . . . 111.9(3) yes
N C7 C1B . . . 110.5(3) yes
C1A C7 C1B . . . 113.7(3) yes
C7 C1A C2A . . . 117.8(4) yes
C6B C5B C4B . . . 119.6(5) yes
C5B C4B C3B . . . 121.1(5) yes
C4B C3B C2B . . . 119.8(5) yes
C1B C2B C3B . . . 119.5(5) yes
C7 C1A C6A . . . 123.7(3) yes
C2A C1A C6A . . . 118.4(4) yes
C1A C2A C3A . . . 120.2(4) yes
C1A C6A C5A . . . 120.7(4) yes
C6A C5A C4A . . . 120.3(4) yes
C5A C4A C3A . . . 120.0(4) yes
C2A C3A C4A . . . 120.3(4) yes
C7 C1B C6B . . . 121.3(4) yes
C7 C1B C2B . . . 119.5(4) yes
C6B C1B C2B . . . 119.1(4) yes
C1B C6B C5B . . . 120.8(5) yes
Cl H1 N . . . 161.4(4) yes
Cl H2 N . 7_546 7_546 161.1(2) yes
Cl H3 N . 7_556 7_556 157.7(3) yes

loop_
_geom_bond_atom_site_label_1
_geom_bond_atom_site_label_2
_geom_bond_site_symmetry_1
_geom_bond_site_symmetry_2
_geom_bond_distance
_geom_bond_publ_flag
N C7 . . 1.493(5) yes
C7 C1A . . 1.522(6) yes
C7 C1B . . 1.512(6) yes
C1A C2A . . 1.384(5) yes
C1A C6A . . 1.388(6) yes
C2A C3A . . 1.395(7) yes
C6A C5A . . 1.385(6) yes
C5A C4A . . 1.362(5) yes
C4A C3A . . 1.369(7) yes
C1B C6B . . 1.383(7) yes
C1B C2B . . 1.377(6) yes
C6B C5B . . 1.376(6) yes
C5B C4B . . 1.359(8) yes
C4B C3B . . 1.359(9) yes
C3B C2B . . 1.402(8) yes
Cl N . . 3.162(2) yes
Cl H1 . . 2.20(10) yes

loop_
_geom_torsion_atom_site_label_1
_geom_torsion_atom_site_label_2
_geom_torsion_atom_site_label_3
_geom_torsion_atom_site_label_4
_geom_torsion_site_symmetry_1
_geom_torsion_site_symmetry_2
_geom_torsion_site_symmetry_3
_geom_torsion_site_symmetry_4
_geom_torsion
_geom_torsion_publ_flag
N C7 C1A C2A . . . . -174.81(0.36) no
N C7 C1A C6A . . . . 2.76(0.56) no
C1B C7 C1A C2A . . . . 59.04(0.50) no
C1B C7 C1A C6A . . . . -123.39(0.44) no
N C7 C1B C6B . . . . -59.58(0.49) no
N C7 C1B C2B . . . . 121.83(0.44) no
C1A C7 C1B C6B . . . . 67.31(0.50) no
C1A C7 C1B C2B . . . . -111.27(0.47) no
C7 C1A C2A C3A . . . . 178.32(0.41) no
C6A C1A C2A C3A . . . . 0.61(0.66) no
C7 C1A C6A C5A . . . . -177.69(0.40) no
C2A C1A C6A C5A . . . . -0.14(0.64) no
C1A C2A C3A C4A . . . . -0.94(0.70) no
C1A C6A C5A C4A . . . . -0.03(0.80) no
C6A C5A C4A C3A . . . . -0.29(0.70) no
C5A C4A C3A C2A . . . . 0.77(0.71) no
C7 C1B C6B C5B . . . . -179.53(0.44) no
C2B C1B C6B C5B . . . . -0.93(0.69) no
C7 C1B C2B C3B . . . . 178.58(0.47) no
C6B C1B C2B C3B . . . . -0.04(0.79) no
C1B C6B C5B C4B . . . . 1.51(0.80) no
C6B C5B C4B C3B . . . . -1.10(0.93) no
C5B C4B C3B C2B . . . . 0.14(0.97) no
C4B C3B C2B C1B . . . . 0.43(0.88) no
